data_2207557
loop_
_publ_author_name
'Yan Yu'
'Chang Liu'
'Xingyu Yang'

_publ_section_title 5,5-Dimethyl-4-(3-nitrophenyl)-2-oxo-2-(2-pyridylamino)-1,3,2-dioxaphosphorinane
_journal_coeditor_code HG6267
_journal_issue 12
_journal_name_full 'Acta Crystallographica Section E'
_journal_page_first o4268
_journal_page_last o4269
_journal_paper_doi 10.1107/S1600536805036627
_journal_volume 61
_journal_year 2005
_chemical_formula_iupac 'C16 H18 N3 O5 P'
_chemical_formula_moiety 'C16 H18 N3 O5 P'
_chemical_formula_sum 'C16 H18 N3 O5 P'
_chemical_formula_weight 363.30
_chemical_melting_point 521
_chemical_name_systematic 5,5-Dimethyl-4-(3-nitrophenyl)-2-oxo-2-(2-pyridylamino)-1,3,2-dioxaphosphorinane
_space_group_IT_number 2
_symmetry_cell_setting triclinic
_symmetry_space_group_name_Hall '-P 1'
_symmetry_space_group_name_H-M 'P -1'
_atom_sites_solution_hydrogens geom
_atom_sites_solution_primary direct
_atom_sites_solution_secondary difmap
_audit_creation_method SHELXL-97
_cell_angle_alpha 79.093(3)
_cell_angle_beta 73.925(3)
_cell_angle_gamma 75.318(3)
_cell_formula_units_Z 2
_cell_length_a 8.5644(14)
_cell_length_b 9.4816(16)
_cell_length_c 11.7155(19)
_cell_measurement_reflns_used 2765
_cell_measurement_temperature 292(2)
_cell_measurement_theta_max 28.11
_cell_measurement_theta_min 2.24
_cell_volume 877.0(3)
_computing_cell_refinement SMART
_computing_data_collection 'SMART (Bruker, 2000)'
_computing_data_reduction 'SAINT (Bruker, 2000)'
_computing_molecular_graphics 'SHELXTL (Bruker, 1997)'
_computing_publication_material SHELXTL
_computing_structure_refinement 'SHELXL97 (Sheldrick, 1997)'
_computing_structure_solution 'SHELXS97 (Sheldrick, 1997)'
_diffrn_ambient_temperature 292(2)
_diffrn_measured_fraction_theta_full 0.984
_diffrn_measured_fraction_theta_max 0.984
_diffrn_measurement_device_type 'Bruker SMART CCD area-detector'
_diffrn_measurement_method '\f and \w'
_diffrn_radiation_monochromator graphite
_diffrn_radiation_source 'fine-focus sealed tube'
_diffrn_radiation_type 'Mo K\a'
_diffrn_radiation_wavelength 0.71073
_diffrn_reflns_av_R_equivalents 0.0475
_diffrn_reflns_av_sigmaI/netI 0.0434
_diffrn_reflns_limit_h_max 10
_diffrn_reflns_limit_h_min -9
_diffrn_reflns_limit_k_max 11
_diffrn_reflns_limit_k_min -11
_diffrn_reflns_limit_l_max 14
_diffrn_reflns_limit_l_min -12
_diffrn_reflns_number 6266
_diffrn_reflns_theta_full 26.00
_diffrn_reflns_theta_max 26.00
_diffrn_reflns_theta_min 2.24
_diffrn_standards_decay_% 0
_diffrn_standards_number 0
_exptl_absorpt_coefficient_mu 0.188
_exptl_absorpt_correction_T_max 0.9814
_exptl_absorpt_correction_T_min 0.9456
_exptl_absorpt_correction_type multi-scan
_exptl_absorpt_process_details '(SADABS; Bruker, 2000)'
_exptl_crystal_colour colorless
_exptl_crystal_density_diffrn 1.376
_exptl_crystal_density_method 'not measured'
_exptl_crystal_description block
_exptl_crystal_F_000 380
_exptl_crystal_size_max 0.30
_exptl_crystal_size_mid 0.20
_exptl_crystal_size_min 0.10
_refine_diff_density_max 0.237
_refine_diff_density_min -0.478
_refine_ls_extinction_method none
_refine_ls_goodness_of_fit_ref 1.093
_refine_ls_hydrogen_treatment mixed
_refine_ls_matrix_type full
_refine_ls_number_parameters 232
_refine_ls_number_reflns 3401
_refine_ls_number_restraints 1
_refine_ls_restrained_S_all 1.093
_refine_ls_R_factor_all 0.0597
_refine_ls_R_factor_gt 0.0482
_refine_ls_shift/su_max 0.001
_refine_ls_shift/su_mean 0.000
_refine_ls_structure_factor_coef Fsqd
_refine_ls_weighting_details 'calc w=1/[\s^2^(Fo^2^)+(0.1005P)^2^] where P=(Fo^2^+2Fc^2^)/3'
_refine_ls_weighting_scheme calc
_refine_ls_wR_factor_gt 0.1380
_refine_ls_wR_factor_ref 0.1612
_reflns_number_gt 2822
_reflns_number_total 3401
_reflns_threshold_expression I>2\s(I)
_cod_data_source_file hg6267.cif
_cod_data_source_block I
_cod_depositor_comments
;
The following automatic conversions were performed:
'_symmetry_cell_setting' value 'Triclinic' changed to 'triclinic'
according to '/home/saulius/struct/CIF-dictionaries/cif_core.dic'
dictionary named 'cif_core.dic' version 2.4.1 from 2010-06-29.

Automatic conversion script
Id: cif_fix_enum 1527 2010-12-29 10:47:43Z saulius 

The following automatic conversions were performed:

'_symmetry_cell_setting' value 'Triclinic' changed to 'triclinic'
according to /home/saulius/struct/CIF-dictionaries/cif_core.dic
dictionary named 'cif_core.dic' version 2.4.1 from 2010-06-29.

Automatic conversion script
Id: cif_fix_values 1715 2011-07-08 13:25:40Z adriana 
;
_cod_database_code 2207557
_cod_database_fobs_code 2207557

loop_
_symmetry_equiv_pos_as_xyz
'x, y, z'
'-x, -y, -z'

loop_
_atom_site_label
_atom_site_fract_x
_atom_site_fract_y
_atom_site_fract_z
_atom_site_U_iso_or_equiv
_atom_site_adp_type
_atom_site_calc_flag
_atom_site_refinement_flags
_atom_site_occupancy
_atom_site_type_symbol
C1 0.3028(2) 0.7915(2) 0.10802(17) 0.0412(5) Uani d . 1 C
H1 0.2423 0.7756 0.1868 0.049 Uiso calc R 1 H
C2 0.2261(2) 0.8208(2) 0.01492(19) 0.0465(5) Uani d . 1 C
C3 0.3090(3) 0.8486(2) -0.10312(19) 0.0502(5) Uani d . 1 C
H3 0.2535 0.8698 -0.1642 0.060 Uiso calc R 1 H
C4 0.4770(3) 0.8440(2) -0.12742(19) 0.0513(5) Uani d . 1 C
H4 0.5361 0.8628 -0.2062 0.062 Uiso calc R 1 H
C5 0.5578(2) 0.8122(2) -0.03692(18) 0.0445(5) Uani d . 1 C
H5 0.6715 0.8080 -0.0553 0.053 Uiso calc R 1 H
C6 0.4725(2) 0.78590(19) 0.08221(16) 0.0381(4) Uani d . 1 C
C7 0.5616(2) 0.7536(2) 0.18064(17) 0.0406(5) Uani d . 1 C
H7 0.6601 0.7970 0.1526 0.049 Uiso calc R 1 H
C8 0.6173(3) 0.5895(2) 0.2259(2) 0.0491(5) Uani d . 1 C
C9 0.7553(3) 0.5168(3) 0.1289(2) 0.0675(7) Uani d . 1 C
H9A 0.8436 0.5694 0.1049 0.101 Uiso calc R 1 H
H9B 0.7124 0.5178 0.0612 0.101 Uiso calc R 1 H
H9C 0.7970 0.4170 0.1594 0.101 Uiso calc R 1 H
C10 0.4737(3) 0.5086(2) 0.2653(2) 0.0625(6) Uani d . 1 C
H10A 0.4332 0.5063 0.1972 0.094 Uiso calc R 1 H
H10B 0.3855 0.5588 0.3238 0.094 Uiso calc R 1 H
H10C 0.5123 0.4099 0.2997 0.094 Uiso calc R 1 H
C11 0.6915(3) 0.5805(3) 0.3328(2) 0.0589(6) Uani d . 1 C
H11A 0.7276 0.4780 0.3626 0.071 Uiso calc R 1 H
H11B 0.7885 0.6241 0.3062 0.071 Uiso calc R 1 H
C12 0.1878(3) 0.8332(2) 0.53301(18) 0.0463(5) Uani d . 1 C
C13 0.0689(3) 0.8925(3) 0.62833(19) 0.0578(6) Uani d . 1 C
H13 0.0906 0.9573 0.6696 0.069 Uiso calc R 1 H
C14 -0.0816(3) 0.8526(4) 0.6598(3) 0.0776(8) Uani d . 1 C
H14 -0.1642 0.8899 0.7236 0.093 Uiso calc R 1 H
C15 -0.1103(3) 0.7577(4) 0.5973(3) 0.0820(9) Uani d . 1 C
H15 -0.2119 0.7294 0.6177 0.098 Uiso calc R 1 H
C16 0.0152(3) 0.7053(3) 0.5033(3) 0.0727(8) Uani d . 1 C
H16 -0.0052 0.6421 0.4599 0.087 Uiso calc R 1 H
N1 0.0482(2) 0.8226(2) 0.0431(2) 0.0633(6) Uani d . 1 N
N2 0.3423(2) 0.8738(2) 0.49873(16) 0.0509(5) Uani d D 1 N
N3 0.1649(2) 0.7402(2) 0.47072(18) 0.0577(5) Uani d . 1 N
O1 -0.0251(2) 0.8031(3) 0.1470(2) 0.1001(8) Uani d . 1 O
O2 -0.0189(2) 0.8434(2) -0.03985(19) 0.0822(6) Uani d . 1 O
O3 0.5740(2) 0.65488(16) 0.42942(13) 0.0569(4) Uani d . 1 O
O4 0.44636(16) 0.83104(14) 0.27859(12) 0.0420(3) Uani d . 1 O
O5 0.62783(18) 0.91445(18) 0.38021(13) 0.0559(4) Uani d . 1 O
P1 0.50643(6) 0.82346(6) 0.39535(4) 0.0436(2) Uani d . 1 P
H2 0.351(3) 0.939(2) 0.5372(17) 0.058(7) Uiso d D 1 H

loop_
_atom_site_aniso_label
_atom_site_aniso_U_11
_atom_site_aniso_U_22
_atom_site_aniso_U_33
_atom_site_aniso_U_12
_atom_site_aniso_U_13
_atom_site_aniso_U_23
C1 0.0409(10) 0.0443(10) 0.0392(10) -0.0128(8) -0.0061(8) -0.0077(8)
C2 0.0420(11) 0.0465(11) 0.0558(12) -0.0112(9) -0.0152(9) -0.0105(9)
C3 0.0592(13) 0.0515(12) 0.0455(12) -0.0105(10) -0.0225(10) -0.0068(9)
C4 0.0582(13) 0.0549(12) 0.0387(10) -0.0172(10) -0.0060(9) -0.0027(9)
C5 0.0413(10) 0.0489(11) 0.0426(11) -0.0145(8) -0.0033(8) -0.0077(9)
C6 0.0406(10) 0.0354(9) 0.0414(10) -0.0130(8) -0.0098(8) -0.0060(8)
C7 0.0416(10) 0.0400(10) 0.0432(11) -0.0120(8) -0.0106(8) -0.0072(8)
C8 0.0555(12) 0.0393(11) 0.0546(12) -0.0056(9) -0.0190(10) -0.0086(9)
C9 0.0696(15) 0.0539(13) 0.0759(17) 0.0009(11) -0.0163(13) -0.0221(12)
C10 0.0802(16) 0.0407(11) 0.0714(15) -0.0221(11) -0.0221(13) -0.0003(11)
C11 0.0656(14) 0.0491(12) 0.0611(14) 0.0013(11) -0.0273(11) -0.0055(11)
C12 0.0493(11) 0.0480(11) 0.0445(11) -0.0172(9) -0.0168(9) 0.0049(9)
C13 0.0563(13) 0.0743(15) 0.0423(12) -0.0175(11) -0.0127(10) -0.0005(10)
C14 0.0541(14) 0.107(2) 0.0669(16) -0.0262(15) -0.0069(12) 0.0007(16)
C15 0.0567(15) 0.101(2) 0.092(2) -0.0392(15) -0.0174(15) 0.0084(17)
C16 0.0695(16) 0.0664(16) 0.097(2) -0.0341(13) -0.0347(15) 0.0029(14)
N1 0.0429(10) 0.0700(13) 0.0818(15) -0.0127(9) -0.0184(10) -0.0150(11)
N2 0.0537(10) 0.0617(11) 0.0457(10) -0.0269(9) -0.0072(8) -0.0143(9)
N3 0.0589(11) 0.0530(11) 0.0691(12) -0.0224(9) -0.0185(10) -0.0077(9)
O1 0.0534(10) 0.167(2) 0.0829(14) -0.0447(13) -0.0065(10) -0.0100(14)
O2 0.0587(11) 0.1035(15) 0.1015(15) -0.0119(10) -0.0445(11) -0.0240(12)
O3 0.0712(10) 0.0535(9) 0.0482(9) -0.0093(7) -0.0252(7) -0.0008(7)
O4 0.0491(7) 0.0397(7) 0.0394(7) -0.0079(6) -0.0130(6) -0.0090(6)
O5 0.0531(8) 0.0732(10) 0.0510(9) -0.0274(7) -0.0060(7) -0.0220(7)
P1 0.0489(3) 0.0484(3) 0.0390(3) -0.0166(2) -0.0127(2) -0.0077(2)

loop_
_atom_type_symbol
_atom_type_description
_atom_type_scat_dispersion_real
_atom_type_scat_dispersion_imag
_atom_type_scat_source
C C 0.0033 0.0016 'International Tables Vol C Tables 4.2.6.8 and 6.1.1.4'
H H 0.0000 0.0000 'International Tables Vol C Tables 4.2.6.8 and 6.1.1.4'
N N 0.0061 0.0033 'International Tables Vol C Tables 4.2.6.8 and 6.1.1.4'
O O 0.0106 0.0060 'International Tables Vol C Tables 4.2.6.8 and 6.1.1.4'
P P 0.1023 0.0942 'International Tables Vol C Tables 4.2.6.8 and 6.1.1.4'

loop_
_geom_angle_atom_site_label_1
_geom_angle_atom_site_label_2
_geom_angle_atom_site_label_3
_geom_angle
C2 C1 C6 118.71(17)
C2 C1 H1 120.6
C6 C1 H1 120.6
C1 C2 C3 123.04(18)
C1 C2 N1 118.18(19)
C3 C2 N1 118.8(2)
C2 C3 C4 117.7(2)
C2 C3 H3 121.2
C4 C3 H3 121.2
C5 C4 C3 120.75(19)
C5 C4 H4 119.6
C3 C4 H4 119.6
C4 C5 C6 121.11(18)
C4 C5 H5 119.4
C6 C5 H5 119.4
C1 C6 C5 118.71(18)
C1 C6 C7 120.63(16)
C5 C6 C7 120.65(16)
O4 C7 C6 105.46(14)
O4 C7 C8 110.26(15)
C6 C7 C8 115.86(15)
O4 C7 H7 108.3
C6 C7 H7 108.3
C8 C7 H7 108.3
C9 C8 C10 110.7(2)
C9 C8 C11 107.11(18)
C10 C8 C11 109.10(18)
C9 C8 C7 109.34(17)
C10 C8 C7 112.68(17)
C11 C8 C7 107.75(16)
C8 C9 H9A 109.5
C8 C9 H9B 109.5
H9A C9 H9B 109.5
C8 C9 H9C 109.5
H9A C9 H9C 109.5
H9B C9 H9C 109.5
C8 C10 H10A 109.5
C8 C10 H10B 109.5
H10A C10 H10B 109.5
C8 C10 H10C 109.5
H10A C10 H10C 109.5
H10B C10 H10C 109.5
O3 C11 C8 112.53(17)
O3 C11 H11A 109.1
C8 C11 H11A 109.1
O3 C11 H11B 109.1
C8 C11 H11B 109.1
H11A C11 H11B 107.8
N3 C12 C13 124.09(19)
N3 C12 N2 117.28(19)
C13 C12 N2 118.6(2)
C14 C13 C12 117.8(3)
C14 C13 H13 121.1
C12 C13 H13 121.1
C15 C14 C13 119.9(3)
C15 C14 H14 120.1
C13 C14 H14 120.1
C14 C15 C16 118.2(2)
C14 C15 H15 120.9
C16 C15 H15 120.9
N3 C16 C15 123.7(3)
N3 C16 H16 118.1
C15 C16 H16 118.1
O1 N1 O2 123.2(2)
O1 N1 C2 118.5(2)
O2 N1 C2 118.3(2)
C12 N2 P1 131.13(16)
C12 N2 H2 115.2(16)
P1 N2 H2 113.6(16)
C12 N3 C16 116.3(2)
C11 O3 P1 115.08(13)
C7 O4 P1 118.10(11)
O5 P1 O3 114.01(9)
O5 P1 O4 113.45(8)
O3 P1 O4 103.97(8)
O5 P1 N2 110.96(9)
O3 P1 N2 107.07(9)
O4 P1 N2 106.81(9)

loop_
_geom_bond_atom_site_label_1
_geom_bond_atom_site_label_2
_geom_bond_distance
C1 C2 1.374(3)
C1 C6 1.389(2)
C1 H1 0.9300
C2 C3 1.378(3)
C2 N1 1.464(3)
C3 C4 1.378(3)
C3 H3 0.9300
C4 C5 1.369(3)
C4 H4 0.9300
C5 C6 1.393(3)
C5 H5 0.9300
C6 C7 1.497(2)
C7 O4 1.468(2)
C7 C8 1.543(3)
C7 H7 0.9800
C8 C9 1.517(3)
C8 C10 1.532(3)
C8 C11 1.534(3)
C9 H9A 0.9600
C9 H9B 0.9600
C9 H9C 0.9600
C10 H10A 0.9600
C10 H10B 0.9600
C10 H10C 0.9600
C11 O3 1.450(3)
C11 H11A 0.9700
C11 H11B 0.9700
C12 N3 1.327(3)
C12 C13 1.385(3)
C12 N2 1.401(2)
C13 C14 1.369(3)
C13 H13 0.9300
C14 C15 1.366(4)
C14 H14 0.9300
C15 C16 1.377(4)
C15 H15 0.9300
C16 N3 1.340(3)
C16 H16 0.9300
N1 O1 1.209(3)
N1 O2 1.221(2)
N2 P1 1.6144(19)
N2 H2 0.860(9)
O3 P1 1.5706(16)
O4 P1 1.5731(14)
O5 P1 1.4668(14)

loop_
_geom_hbond_atom_site_label_D
_geom_hbond_atom_site_label_H
_geom_hbond_atom_site_label_A
_geom_hbond_site_symmetry_A
_geom_hbond_distance_DH
_geom_hbond_distance_HA
_geom_hbond_distance_DA
_geom_hbond_angle_DHA
N2 H2 O5 2_676 0.860(9) 1.906(9) 2.766(2) 179(2)

loop_
_geom_torsion_atom_site_label_1
_geom_torsion_atom_site_label_2
_geom_torsion_atom_site_label_3
_geom_torsion_atom_site_label_4
_geom_torsion
C6 C1 C2 C3 -1.6(3)
C6 C1 C2 N1 178.42(17)
C1 C2 C3 C4 1.1(3)
N1 C2 C3 C4 -178.99(19)
C2 C3 C4 C5 0.3(3)
C3 C4 C5 C6 -1.1(3)
C2 C1 C6 C5 0.8(3)
C2 C1 C6 C7 -179.74(17)
C4 C5 C6 C1 0.5(3)
C4 C5 C6 C7 -178.97(18)
C1 C6 C7 O4 -38.6(2)
C5 C6 C7 O4 140.87(17)
C1 C6 C7 C8 83.7(2)
C5 C6 C7 C8 -96.9(2)
O4 C7 C8 C9 -171.56(16)
C6 C7 C8 C9 68.8(2)
O4 C7 C8 C10 64.9(2)
C6 C7 C8 C10 -54.7(2)
O4 C7 C8 C11 -55.5(2)
C6 C7 C8 C11 -175.13(16)
C9 C8 C11 O3 176.41(18)
C10 C8 C11 O3 -63.8(2)
C7 C8 C11 O3 58.9(2)
N3 C12 C13 C14 -0.1(3)
N2 C12 C13 C14 179.5(2)
C12 C13 C14 C15 -0.3(4)
C13 C14 C15 C16 -0.2(4)
C14 C15 C16 N3 1.1(4)
C1 C2 N1 O1 2.4(3)
C3 C2 N1 O1 -177.5(2)
C1 C2 N1 O2 -177.4(2)
C3 C2 N1 O2 2.7(3)
N3 C12 N2 P1 -1.8(3)
C13 C12 N2 P1 178.59(16)
C13 C12 N3 C16 1.0(3)
N2 C12 N3 C16 -178.62(19)
C15 C16 N3 C12 -1.5(4)
C8 C11 O3 P1 -59.9(2)
C6 C7 O4 P1 -177.88(10)
C8 C7 O4 P1 56.35(18)
C11 O3 P1 O5 -73.38(16)
C11 O3 P1 O4 50.66(16)
C11 O3 P1 N2 163.49(14)
C7 O4 P1 O5 73.99(14)
C7 O4 P1 O3 -50.41(14)
C7 O4 P1 N2 -163.44(12)
C12 N2 P1 O5 170.45(18)
C12 N2 P1 O3 -64.6(2)
C12 N2 P1 O4 46.3(2)
